data_7021599
loop_
_publ_author_name
'Chakraborty, Anindita'
'Srinivasa Rao, Lingampalli'
'Manna, Arun Kumar'
'Pati, Swapan K.'
'Ribas, Joan'
'Maji, Tapas Kumar'

_publ_section_title
;
 Discrete dinuclear complex to extended 2D compound in a Cu-azido system
 by controlling coligand stoichiometry: synthesis and magneto-structural
 correlations.
;
_journal_issue 30
_journal_name_full 'Dalton transactions (Cambridge, England : 2003)'
_journal_page_first 10707
_journal_page_last 10714
_journal_paper_doi 10.1039/c3dt32526a
_journal_volume 42
_journal_year 2013
_chemical_formula_moiety 'C8 H24 Cu2 N16'
_chemical_formula_sum 'C8 H24 Cu2 N16'
_chemical_formula_weight 471.51
_chemical_name_systematic
;
?
;
_space_group_IT_number 14
_symmetry_cell_setting monoclinic
_symmetry_space_group_name_Hall '-P 2yn'
_symmetry_space_group_name_H-M 'P 1 21/n 1'
_atom_sites_solution_hydrogens geom
_atom_sites_solution_primary direct
_atom_sites_solution_secondary difmap
_audit_creation_method SHELXL-97
_cell_angle_alpha 90.00
_cell_angle_beta 104.864(7)
_cell_angle_gamma 90.00
_cell_formula_units_Z 2
_cell_length_a 9.3636(9)
_cell_length_b 10.7124(13)
_cell_length_c 9.6384(10)
_cell_measurement_reflns_used 7765
_cell_measurement_temperature 298(2)
_cell_measurement_theta_max 26.0
_cell_measurement_theta_min 2.7
_cell_volume 934.44(18)
_computing_cell_refinement SMART
_computing_data_collection 'SMART (Bruker,2000)'
_computing_data_reduction 'SAINT (Bruker,2000)'
_computing_molecular_graphics 'Mercury 1.4.1'
_computing_publication_material 'PLATON (Spek, 2003)'
_computing_structure_refinement 'SHELXL-97 (Sheldrick, 2008)'
_computing_structure_solution 'SIR-92 (Altomare et al. 1994)'
_diffrn_ambient_temperature 298(2)
_diffrn_measured_fraction_theta_full 0.985
_diffrn_measured_fraction_theta_max 0.985
_diffrn_radiation_monochromator graphite
_diffrn_radiation_source 'fine-focus sealed tube'
_diffrn_radiation_type MoK\a
_diffrn_radiation_wavelength 0.71073
_diffrn_reflns_av_R_equivalents 0.1279
_diffrn_reflns_av_sigmaI/netI 0.1149
_diffrn_reflns_limit_h_max 11
_diffrn_reflns_limit_h_min -11
_diffrn_reflns_limit_k_max 13
_diffrn_reflns_limit_k_min -13
_diffrn_reflns_limit_l_max 11
_diffrn_reflns_limit_l_min -11
_diffrn_reflns_number 7765
_diffrn_reflns_theta_full 25.95
_diffrn_reflns_theta_max 25.95
_diffrn_reflns_theta_min 2.71
_exptl_absorpt_coefficient_mu 2.307
_exptl_absorpt_correction_T_max 0.9134
_exptl_absorpt_correction_T_min 0.7692
_exptl_absorpt_correction_type empirical
_exptl_absorpt_process_details SADABS
_exptl_crystal_colour Green
_exptl_crystal_density_diffrn 1.676
_exptl_crystal_density_method 'not measured'
_exptl_crystal_description Parallelepiped
_exptl_crystal_F_000 484
_exptl_crystal_size_max 0.12
_exptl_crystal_size_mid 0.06
_exptl_crystal_size_min 0.04
_refine_diff_density_max 0.412
_refine_diff_density_min -0.635
_refine_diff_density_rms 0.107
_refine_ls_extinction_method none
_refine_ls_goodness_of_fit_ref 0.989
_refine_ls_hydrogen_treatment noref
_refine_ls_matrix_type full
_refine_ls_number_parameters 118
_refine_ls_number_reflns 1799
_refine_ls_number_restraints 0
_refine_ls_restrained_S_all 0.989
_refine_ls_R_factor_all 0.1234
_refine_ls_R_factor_gt 0.0513
_refine_ls_shift/su_max 0.000
_refine_ls_shift/su_mean 0.000
_refine_ls_structure_factor_coef Fsqd
_refine_ls_weighting_details 'calc w=1/[\s^2^(Fo^2^)+(0.0361P)^2^+0.0000P] where P=(Fo^2^+2Fc^2^)/3'
_refine_ls_weighting_scheme calc
_refine_ls_wR_factor_gt 0.0870
_refine_ls_wR_factor_ref 0.1081
_reflns_number_gt 1010
_reflns_number_total 1799
_reflns_threshold_expression >2\s(I)
_cod_data_source_file c3dt32526a.txt
_cod_data_source_block compound1
_cod_depositor_comments
;
The following automatic conversions were performed:

'_symmetry_cell_setting' value 'Monoclinic' changed to 'monoclinic'
according to /home/saulius/struct/CIF-dictionaries/cif_core.dic
dictionary named 'cif_core.dic' version 2.4.2 from 2011-04-26.

Automatic conversion script
Id: cif_fix_values 1891 2012-01-12 08:04:46Z andrius 
;
_cod_original_cell_volume 934.44(17)
_cod_original_sg_symbol_H-M P21/n
_cod_database_code 7021599

loop_
_symmetry_equiv_pos_as_xyz
'x, y, z'
'-x+1/2, y+1/2, -z+1/2'
'-x, -y, -z'
'x-1/2, -y-1/2, z-1/2'

loop_
_atom_site_label
_atom_site_type_symbol
_atom_site_fract_x
_atom_site_fract_y
_atom_site_fract_z
_atom_site_U_iso_or_equiv
_atom_site_adp_type
_atom_site_occupancy
_atom_site_symmetry_multiplicity
_atom_site_calc_flag
_atom_site_refinement_flags
Cu1 Cu 0.37371(7) 0.10928(7) 0.00885(7) 0.0350(2) Uani 1 1 d .
N4 N 0.3864(5) 0.0309(5) -0.2711(6) 0.0405(13) Uani 1 1 d .
N3 N 0.4502(5) 0.0299(5) -0.1442(5) 0.0437(14) Uani 1 1 d .
N2 N 0.5041(5) 0.2592(5) 0.0075(5) 0.0450(14) Uani 1 1 d .
H2A H 0.5994 0.2353 0.0323 0.054 Uiso 1 1 calc R
H2B H 0.4843 0.2912 -0.0817 0.054 Uiso 1 1 calc R
N1 N 0.3148(5) 0.2025(4) 0.1711(5) 0.0347(12) Uani 1 1 d .
N5 N 0.3298(6) 0.0316(6) -0.3914(5) 0.0613(18) Uani 1 1 d .
N7 N 0.1715(5) -0.0751(5) -0.1102(6) 0.0477(15) Uani 1 1 d .
N6 N 0.1964(6) 0.0064(6) -0.0245(6) 0.0627(18) Uani 1 1 d .
C4 C 0.1739(6) 0.2701(6) 0.1144(7) 0.0526(18) Uani 1 1 d .
H4A H 0.0960 0.2112 0.0785 0.079 Uiso 1 1 calc R
H4B H 0.1831 0.3246 0.0380 0.079 Uiso 1 1 calc R
H4C H 0.1513 0.3186 0.1898 0.079 Uiso 1 1 calc R
C3 C 0.2953(7) 0.1206(6) 0.2878(6) 0.0552(18) Uani 1 1 d .
H3A H 0.2154 0.0637 0.2509 0.083 Uiso 1 1 calc R
H3B H 0.2731 0.1705 0.3624 0.083 Uiso 1 1 calc R
H3C H 0.3845 0.0745 0.3260 0.083 Uiso 1 1 calc R
C1 C 0.4801(7) 0.3562(6) 0.1086(7) 0.0525(19) Uani 1 1 d .
H1A H 0.4023 0.4129 0.0604 0.063 Uiso 1 1 calc R
H1B H 0.5698 0.4040 0.1453 0.063 Uiso 1 1 calc R
C2 C 0.4372(7) 0.2909(6) 0.2282(7) 0.0530(19) Uani 1 1 d .
H2C H 0.5217 0.2460 0.2858 0.064 Uiso 1 1 calc R
H2D H 0.4066 0.3518 0.2893 0.064 Uiso 1 1 calc R
N8 N 0.1475(7) -0.1551(6) -0.1934(7) 0.081(2) Uani 1 1 d .

loop_
_atom_site_aniso_label
_atom_site_aniso_U_11
_atom_site_aniso_U_22
_atom_site_aniso_U_33
_atom_site_aniso_U_23
_atom_site_aniso_U_13
_atom_site_aniso_U_12
Cu1 0.0365(4) 0.0382(4) 0.0307(4) -0.0022(4) 0.0095(3) -0.0005(4)
N4 0.045(3) 0.039(3) 0.042(3) -0.003(3) 0.021(3) 0.000(3)
N3 0.053(3) 0.048(4) 0.030(3) -0.003(3) 0.009(3) 0.013(3)
N2 0.041(3) 0.048(4) 0.046(3) 0.010(3) 0.011(3) -0.005(3)
N1 0.039(3) 0.031(3) 0.034(3) 0.007(2) 0.010(2) 0.000(3)
N5 0.072(4) 0.081(5) 0.025(3) -0.003(3) 0.001(3) 0.010(4)
N7 0.042(3) 0.043(4) 0.057(4) 0.003(3) 0.009(3) 0.001(3)
N6 0.047(3) 0.066(5) 0.078(4) -0.034(4) 0.022(3) -0.012(3)
C4 0.047(4) 0.052(5) 0.058(4) 0.005(4) 0.011(3) 0.011(4)
C3 0.075(5) 0.053(5) 0.047(4) 0.017(4) 0.033(3) 0.012(4)
C1 0.048(4) 0.046(5) 0.063(4) -0.006(4) 0.012(3) -0.009(3)
C2 0.054(4) 0.055(5) 0.048(4) -0.010(4) 0.010(4) 0.007(4)
N8 0.086(5) 0.059(5) 0.098(5) -0.029(4) 0.025(4) -0.031(4)

loop_
_atom_type_symbol
_atom_type_description
_atom_type_scat_dispersion_real
_atom_type_scat_dispersion_imag
_atom_type_scat_source
C C 0.0033 0.0016 'International Tables Vol C Tables 4.2.6.8 and 6.1.1.4'
H H 0.0000 0.0000 'International Tables Vol C Tables 4.2.6.8 and 6.1.1.4'
N N 0.0061 0.0033 'International Tables Vol C Tables 4.2.6.8 and 6.1.1.4'
Cu Cu 0.3201 1.2651 'International Tables Vol C Tables 4.2.6.8 and 6.1.1.4'

loop_
_geom_angle_atom_site_label_1
_geom_angle_atom_site_label_2
_geom_angle_atom_site_label_3
_geom_angle
_geom_angle_site_symmetry_3
N6 Cu1 N3 95.2(2) .
N6 Cu1 N2 159.9(2) .
N3 Cu1 N2 90.1(2) .
N6 Cu1 N1 90.9(2) .
N3 Cu1 N1 173.9(2) .
N2 Cu1 N1 84.21(19) .
N6 Cu1 N3 100.3(2) 3_655
N3 Cu1 N3 78.8(2) 3_655
N2 Cu1 N3 99.70(18) 3_655
N1 Cu1 N3 99.97(17) 3_655
N5 N4 N3 178.2(6) .
N4 N3 Cu1 124.4(4) .
N4 N3 Cu1 131.1(4) 3_655
Cu1 N3 Cu1 101.2(2) 3_655
C1 N2 Cu1 111.1(3) .
C3 N1 C2 109.5(5) .
C3 N1 C4 107.4(4) .
C2 N1 C4 110.8(5) .
C3 N1 Cu1 113.8(4) .
C2 N1 Cu1 105.1(3) .
C4 N1 Cu1 110.2(3) .
N8 N7 N6 179.7(8) .
N7 N6 Cu1 122.6(5) .
N2 C1 C2 107.2(5) .
N1 C2 C1 110.5(5) .

loop_
_geom_bond_atom_site_label_1
_geom_bond_atom_site_label_2
_geom_bond_distance
_geom_bond_site_symmetry_2
Cu1 N6 1.950(6) .
Cu1 N3 1.989(5) .
Cu1 N2 2.019(5) .
Cu1 N1 2.047(4) .
Cu1 N3 2.353(5) 3_655
N4 N5 1.145(6) .
N4 N3 1.216(6) .
N3 Cu1 2.353(5) 3_655
N2 C1 1.481(7) .
N1 C3 1.473(6) .
N1 C2 1.480(7) .
N1 C4 1.482(6) .
N7 N8 1.155(7) .
N7 N6 1.184(7) .
C1 C2 1.488(8) .
